data_4026757
loop_
_publ_author_name
'M. Jos\'e Alves'
'Flora T. Costa'
'Vera C. M. Duarte'
'Antonio Gil Fortes'
'Jos\'e A. Martins'
'Nuno M. Micaelo'

_publ_section_title
;
 Advances in the Synthesis of Homochiral (-)-1-Azafagomine and
 (+)-5-epi-1-Azafagomine. 1-N-Phenyl Carboxamide Derivatives of both
 Enantiomers of 1-Azafagomine: Leads for the Synthesis of Active
 \a-Glycosidase Inhibitors.
;
_journal_name_full 'Journal of Organic Chemistry'
_journal_page_first 9584
_journal_page_last 9592
_journal_paper_doi 10.1021/jo201486q
_journal_volume 76
_journal_year 2011
_chemical_absolute_configuration syn
_chemical_compound_source 'synthesis as described'
_chemical_formula_moiety 'C29 H33 N3 O14'
_chemical_formula_sum 'C29 H33 N3 O14'
_chemical_formula_weight 647.58
_chemical_name_common VCD-68
_chemical_name_systematic
;
 ?
;
_space_group_IT_number 4
_symmetry_cell_setting monoclinic
_symmetry_Int_Tables_number 4
_symmetry_space_group_name_Hall 'P 2yb'
_symmetry_space_group_name_H-M 'P 1 21 1'
_atom_sites_solution_hydrogens geom
_atom_sites_solution_primary direct
_atom_sites_solution_secondary difmap
_audit_creation_date 2011-01-20T13:30:15-00:00
_audit_creation_method 'WinGX routine CIF_UPDATE'
_cell_angle_alpha 90
_cell_angle_beta 101.924(3)
_cell_angle_gamma 90
_cell_formula_units_Z 4
_cell_length_a 15.263(3)
_cell_length_b 7.0712(13)
_cell_length_c 29.628(5)
_cell_measurement_reflns_used 3517
_cell_measurement_temperature 100(2)
_cell_measurement_theta_max 26.25
_cell_measurement_theta_min 2.15
_cell_measurement_wavelength 0.71073
_cell_volume 3128.7(10)
_computing_cell_refinement 'APEX2 v2010.11-3 (Bruker AXS, 2010)'
_computing_data_collection 'APEX2 v2010.11-3 (Bruker AXS, 2010)'
_computing_data_reduction 'APEX2 v2010.11-3 (Bruker AXS, 2010)'
_computing_molecular_graphics 'Ortep-3 for Windows (Farrugia, 1997)'
_computing_publication_material 'WinGX publication routines (Farrugia, 1999)'
_computing_structure_refinement 'SHELXL-97 (Sheldrick, 2008)'
_computing_structure_solution 'SIR97 (Altomare et al., 1999)'
_diffrn_ambient_temperature 100(2)
_diffrn_measured_fraction_theta_full 0.998
_diffrn_measured_fraction_theta_max 0.998
_diffrn_measurement_device_type 'Bruker SMART 1000 CCD'
_diffrn_measurement_method 'omega scans'
_diffrn_radiation_monochromator graphite
_diffrn_radiation_probe x-ray
_diffrn_radiation_type MoK\a
_diffrn_radiation_wavelength 0.71073
_diffrn_reflns_av_R_equivalents 0.0650
_diffrn_reflns_av_unetI/netI 0.0645
_diffrn_reflns_limit_h_max 18
_diffrn_reflns_limit_h_min -19
_diffrn_reflns_limit_k_max 8
_diffrn_reflns_limit_k_min 0
_diffrn_reflns_limit_l_max 37
_diffrn_reflns_limit_l_min 0
_diffrn_reflns_number 25307
_diffrn_reflns_theta_full 26.37
_diffrn_reflns_theta_max 26.37
_diffrn_reflns_theta_min 1.36
_exptl_absorpt_coefficient_mu 0.111
_exptl_absorpt_correction_T_max 0.9824
_exptl_absorpt_correction_T_min 0.7792
_exptl_absorpt_correction_type multi-scan
_exptl_absorpt_process_details 'BRUKER AXS - SADABS'
_exptl_crystal_colour colourless
_exptl_crystal_density_diffrn 1.375
_exptl_crystal_description needle
_exptl_crystal_F_000 1360
_exptl_crystal_size_max 0.66
_exptl_crystal_size_mid 0.1
_exptl_crystal_size_min 0.04
_refine_diff_density_max 0.283
_refine_diff_density_min -0.259
_refine_diff_density_rms 0.052
_refine_ls_extinction_method none
_refine_ls_goodness_of_fit_ref 1.017
_refine_ls_hydrogen_treatment constr
_refine_ls_matrix_type full
_refine_ls_number_parameters 1086
_refine_ls_number_reflns 6908
_refine_ls_number_restraints 1660
_refine_ls_restrained_S_all 0.925
_refine_ls_R_factor_all 0.0752
_refine_ls_R_factor_gt 0.0453
_refine_ls_shift/su_max 0.009
_refine_ls_shift/su_mean 0
_refine_ls_structure_factor_coef Fsqd
_refine_ls_weighting_details 'calc w=1/[\s^2^(Fo^2^)+(0.0603P)^2^+0.0000P] where P=(Fo^2^+2Fc^2^)/3'
_refine_ls_weighting_scheme calc
_refine_ls_wR_factor_gt 0.097
_refine_ls_wR_factor_ref 0.1101
_reflns_number_gt 5112
_reflns_number_total 6908
_reflns_threshold_expression >2\s(I)
_cod_data_source_file jo201486q_si_002.cif
_cod_data_source_block um02agf1n
_cod_original_sg_symbol_H-M 'P 21'
_cod_database_code 4026757

loop_
_symmetry_equiv_pos_as_xyz
'x, y, z'
'-x, y+1/2, -z'

loop_
_atom_site_label
_atom_site_type_symbol
_atom_site_fract_x
_atom_site_fract_y
_atom_site_fract_z
_atom_site_U_iso_or_equiv
_atom_site_adp_type
_atom_site_occupancy
_atom_site_symmetry_multiplicity
_atom_site_calc_flag
_atom_site_refinement_flags
_atom_site_disorder_assembly
_atom_site_disorder_group
C54 C 0.6208(2) 0.1678(5) 0.46243(11) 0.0240(7) Uani 1 1 d U . .
H54 H 0.6618 0.0643 0.4567 0.029 Uiso 1 1 calc R . .
O67 O 0.67036(13) 0.3015(3) 0.49384(7) 0.0209(5) Uani 1 1 d U . .
C68 C 0.75875(19) 0.2487(5) 0.51299(10) 0.0184(7) Uani 1 1 d U . .
H68 H 0.7851 0.1768 0.4899 0.022 Uiso 1 1 calc R . .
C69 C 0.8123(2) 0.4269(5) 0.52753(10) 0.0193(7) Uani 1 1 d U . .
H69 H 0.7818 0.508 0.5473 0.023 Uiso 1 1 calc R . .
C70 C 0.9055(2) 0.3729(5) 0.55302(11) 0.0197(7) Uani 1 1 d U . .
H70 H 0.939 0.3125 0.5312 0.024 Uiso 1 1 calc R . .
C71 C 0.90060(19) 0.2383(5) 0.59195(11) 0.0198(7) Uani 1 1 d U . .
H71 H 0.8719 0.3014 0.6154 0.024 Uiso 1 1 calc R . .
C72 C 0.84617(19) 0.0659(5) 0.57168(10) 0.0184(7) Uani 1 1 d U . .
H72 H 0.8729 0.0127 0.5463 0.022 Uiso 1 1 calc R . .
O73 O 0.75714(13) 0.1346(3) 0.55222(7) 0.0186(5) Uani 1 1 d U . .
O74 O 0.82255(14) 0.5270(3) 0.48670(7) 0.0214(5) Uani 1 1 d U . .
C75 C 0.7737(2) 0.6843(5) 0.47439(11) 0.0232(8) Uani 1 1 d U . .
O76 O 0.72423(15) 0.7541(4) 0.49652(8) 0.0298(6) Uani 1 1 d U . .
C77 C 0.7904(2) 0.7541(6) 0.42927(11) 0.0266(8) Uani 1 1 d U . .
H77A H 0.7655 0.6639 0.4049 0.04 Uiso 1 1 calc R . .
H77B H 0.855 0.7668 0.4312 0.04 Uiso 1 1 calc R . .
H77C H 0.7615 0.8775 0.4222 0.04 Uiso 1 1 calc R . .
O78 O 0.95183(14) 0.5412(3) 0.57256(7) 0.0212(5) Uani 1 1 d U . .
C79 C 1.0224(2) 0.6011(5) 0.55483(11) 0.0232(8) Uani 1 1 d U . .
O80 O 1.04386(14) 0.5292(4) 0.52192(8) 0.0268(6) Uani 1 1 d U . .
C81 C 1.0669(2) 0.7663(6) 0.58130(12) 0.0298(9) Uani 1 1 d U . .
H81A H 1.132 0.752 0.5861 0.045 Uiso 1 1 calc R . .
H81B H 1.0493 0.7729 0.6113 0.045 Uiso 1 1 calc R . .
H81C H 1.0486 0.8828 0.564 0.045 Uiso 1 1 calc R . .
O82 O 0.99057(13) 0.1822(4) 0.61239(7) 0.0224(5) Uani 1 1 d U . .
C83 C 1.0220(2) 0.2355(6) 0.65738(11) 0.0276(8) Uani 1 1 d DU . .
O84 O 0.97749(17) 0.3164(4) 0.67982(8) 0.0370(7) Uani 1 1 d DU . .
C85 C 1.1174(2) 0.1797(8) 0.67312(12) 0.0475(12) Uani 1 1 d DU . .
H85A H 1.1378 0.2146 0.7056 0.071 Uiso 1 1 calc R . .
H85B H 1.154 0.245 0.6544 0.071 Uiso 1 1 calc R . .
H85C H 1.1232 0.0427 0.6697 0.071 Uiso 1 1 calc R . .
C86 C 0.8392(2) -0.0892(5) 0.60544(10) 0.0218(7) Uani 1 1 d U . .
H86A H 0.7927 -0.1805 0.5908 0.026 Uiso 1 1 calc R . .
H86B H 0.8969 -0.1575 0.6132 0.026 Uiso 1 1 calc R . .
O87 O 0.81692(14) -0.0191(3) 0.64709(7) 0.0221(5) Uani 1 1 d U . .
C88 C 0.8773(2) -0.0531(5) 0.68693(11) 0.0244(8) Uani 1 1 d DU . .
O89 O 0.94817(16) -0.1304(4) 0.68825(8) 0.0318(6) Uani 1 1 d DU . .
C90 C 0.8449(2) 0.0202(6) 0.72730(11) 0.0330(9) Uani 1 1 d DU . .
H90A H 0.8587 -0.0712 0.7526 0.05 Uiso 1 1 calc R . .
H90B H 0.7799 0.0395 0.7189 0.05 Uiso 1 1 calc R . .
H90C H 0.8744 0.1407 0.7371 0.05 Uiso 1 1 calc R . .
C55 C 0.5460(2) 0.0846(6) 0.48134(12) 0.0318(9) Uani 1 1 d DU . .
H55 H 0.5611 0.0051 0.5077 0.038 Uiso 1 1 calc R . .
C56 C 0.4600(2) 0.1143(6) 0.46381(12) 0.0327(9) Uani 1 1 d DU . .
H56 H 0.4167 0.0508 0.4772 0.039 Uiso 1 1 calc R . .
C57 C 0.42829(19) 0.2436(5) 0.42385(11) 0.0241(7) Uani 1 1 d DU . .
H57 H 0.3786 0.3241 0.4306 0.029 Uiso 1 1 calc R . .
C91 C 0.3948(2) 0.1359(5) 0.37921(12) 0.0243(8) Uani 1 1 d DU . .
O92 O 0.42674(14) 0.1504(4) 0.34555(8) 0.0298(6) Uani 1 1 d DU . .
O93 O 0.32609(14) 0.0256(4) 0.38303(8) 0.0301(6) Uani 1 1 d DU . .
C94 C 0.2899(2) -0.0893(5) 0.34290(12) 0.0320(9) Uani 1 1 d DU . .
H94A H 0.2617 -0.2043 0.3527 0.038 Uiso 1 1 calc R . .
H94B H 0.3389 -0.1294 0.3278 0.038 Uiso 1 1 calc R . .
C95 C 0.2212(2) 0.0211(6) 0.30920(13) 0.0408(10) Uani 1 1 d DU . .
H95A H 0.1703 0.0513 0.3234 0.061 Uiso 1 1 calc R . .
H95B H 0.2006 -0.0548 0.2813 0.061 Uiso 1 1 calc R . .
H95C H 0.2483 0.1385 0.301 0.061 Uiso 1 1 calc R . .
N58 N 0.50353(16) 0.3648(4) 0.41957(9) 0.0208(6) Uani 1 1 d DU . .
C59 C 0.4956(2) 0.4979(5) 0.38531(11) 0.0219(7) Uani 1 1 d DU . .
O96 O 0.43067(15) 0.5942(4) 0.37067(8) 0.0321(6) Uani 1 1 d DU . .
N51 N 0.57808(16) 0.4994(4) 0.37173(9) 0.0211(6) Uani 1 1 d DU . .
C60 C 0.5994(2) 0.6276(5) 0.33822(11) 0.0263(8) Uani 1 1 d DU . .
C61 C 0.5769(2) 0.8168(6) 0.34077(13) 0.0327(9) Uani 1 1 d DU . .
H61 H 0.5494 0.8604 0.3648 0.039 Uiso 1 1 calc R . .
C62 C 0.5952(3) 0.9406(7) 0.30795(14) 0.0466(11) Uani 1 1 d DU . .
H62 H 0.5784 1.0697 0.3088 0.056 Uiso 1 1 calc R . .
C63 C 0.6375(3) 0.8784(7) 0.27412(16) 0.0524(12) Uani 1 1 d DU . .
H63 H 0.6513 0.9654 0.2522 0.063 Uiso 1 1 calc R . .
C64 C 0.6603(2) 0.6896(7) 0.27179(13) 0.0437(10) Uani 1 1 d DU . .
H64 H 0.6892 0.647 0.2482 0.052 Uiso 1 1 calc R . .
C65 C 0.6406(2) 0.5614(6) 0.30437(11) 0.0318(9) Uani 1 1 d DU . .
H65 H 0.6554 0.4313 0.303 0.038 Uiso 1 1 calc R . .
C52 C 0.6326(2) 0.3558(5) 0.39350(10) 0.0217(7) Uani 1 1 d DU . .
O66 O 0.70923(13) 0.3207(4) 0.39080(7) 0.0259(6) Uani 1 1 d DU . .
N53 N 0.58272(15) 0.2593(4) 0.41932(8) 0.0182(6) Uani 1 1 d DU . .
C4 C 0.1324(2) 0.8239(5) 0.03295(11) 0.0248(7) Uani 1 1 d U . .
H4A H 0.1619 0.9476 0.0293 0.03 Uiso 0.555(4) 1 calc PR A 1
H4B H 0.1624 0.9484 0.0309 0.03 Uiso 0.445(4) 1 d PR A 2
O17 O 0.17064(14) 0.6812(3) 0.00864(8) 0.0244(5) Uani 1 1 d U A .
C18 C 0.2426(2) 0.7450(5) -0.00936(11) 0.0194(7) Uani 1 1 d U . .
H18 H 0.2848 0.8211 0.014 0.023 Uiso 1 1 calc R A .
C19 C 0.2890(2) 0.5701(5) -0.02310(11) 0.0207(7) Uani 1 1 d U A .
H19 H 0.2439 0.4803 -0.0407 0.025 Uiso 1 1 calc R . .
C20 C 0.3574(2) 0.6232(5) -0.05133(11) 0.0196(7) Uani 1 1 d U . .
H20 H 0.4092 0.6891 -0.0313 0.024 Uiso 1 1 calc R A .
C21 C 0.3147(2) 0.7510(5) -0.09062(11) 0.0212(7) Uani 1 1 d U A .
H21 H 0.2656 0.6832 -0.1121 0.025 Uiso 1 1 calc R . .
C22 C 0.2782(2) 0.9238(5) -0.07005(11) 0.0210(7) Uani 1 1 d U . .
H22 H 0.3267 0.9769 -0.0454 0.025 Uiso 1 1 calc R A .
O23 O 0.20773(14) 0.8553(3) -0.04893(7) 0.0227(5) Uani 1 1 d U A .
O24 O 0.33647(14) 0.4832(3) 0.01891(7) 0.0221(5) Uani 1 1 d U . .
C25 C 0.3073(2) 0.3135(5) 0.03179(11) 0.0229(7) Uani 1 1 d U A .
O26 O 0.24722(16) 0.2260(4) 0.00895(8) 0.0311(6) Uani 1 1 d U . .
C27 C 0.3609(2) 0.2614(6) 0.07802(11) 0.0275(8) Uani 1 1 d U . .
H27A H 0.3463 0.1317 0.0855 0.041 Uiso 1 1 calc R A .
H27B H 0.3468 0.3482 0.1013 0.041 Uiso 1 1 calc R . .
H27C H 0.4248 0.2699 0.0776 0.041 Uiso 1 1 calc R . .
O28 O 0.38797(14) 0.4525(3) -0.07032(7) 0.0223(5) Uani 1 1 d U A .
C29 C 0.4743(2) 0.3988(5) -0.05435(12) 0.0242(8) Uani 1 1 d U . .
O30 O 0.52404(15) 0.4757(4) -0.02304(9) 0.0322(6) Uani 1 1 d U A .
C31 C 0.4960(2) 0.2308(6) -0.08033(12) 0.0324(9) Uani 1 1 d U A .
H31A H 0.5567 0.2438 -0.086 0.049 Uiso 1 1 calc R . .
H31B H 0.4531 0.2219 -0.1098 0.049 Uiso 1 1 calc R . .
H31C H 0.4925 0.1161 -0.0622 0.049 Uiso 1 1 calc R . .
O32 O 0.38433(14) 0.8078(4) -0.11436(7) 0.0245(5) Uani 1 1 d U . .
C33A C 0.3722(11) 0.782(3) -0.1595(7) 0.031(2) Uani 0.555(4) 1 d PDU A 1
O34A O 0.3030(7) 0.7337(12) -0.1832(3) 0.046(2) Uani 0.555(4) 1 d PDU A 1
C35A C 0.4515(12) 0.852(3) -0.1766(7) 0.035(3) Uani 0.555(4) 1 d PDU A 1
H35A H 0.4348 0.8744 -0.2099 0.053 Uiso 0.555(4) 1 calc PR A 1
H35B H 0.4995 0.7578 -0.1702 0.053 Uiso 0.555(4) 1 calc PR A 1
H35C H 0.4725 0.9707 -0.1608 0.053 Uiso 0.555(4) 1 calc PR A 1
C33B C 0.3702(14) 0.749(4) -0.1606(9) 0.032(3) Uani 0.445(4) 1 d PDU A 2
O34B O 0.3117(9) 0.6458(14) -0.1777(5) 0.042(3) Uani 0.445(4) 1 d PDU A 2
C35B C 0.4459(15) 0.807(4) -0.1825(10) 0.036(4) Uani 0.445(4) 1 d PDU A 2
H35D H 0.4404 0.7435 -0.2123 0.054 Uiso 0.445(4) 1 calc PR A 2
H35E H 0.5029 0.7726 -0.1623 0.054 Uiso 0.445(4) 1 calc PR A 2
H35F H 0.444 0.9447 -0.1873 0.054 Uiso 0.445(4) 1 calc PR A 2
C36 C 0.2425(2) 1.0789(5) -0.10312(11) 0.0265(8) Uani 1 1 d U A .
H36A H 0.2226 1.1858 -0.0861 0.032 Uiso 1 1 calc R . .
H36B H 0.2905 1.1253 -0.1182 0.032 Uiso 1 1 calc R . .
O37 O 0.16829(15) 1.0110(4) -0.13761(7) 0.0284(6) Uani 1 1 d U . .
C38A C 0.1654(6) 1.0857(14) -0.1801(4) 0.035(2) Uani 0.555(4) 1 d PDU A 1
O39A O 0.2191(4) 1.1911(13) -0.1907(2) 0.0558(19) Uani 0.555(4) 1 d PDU A 1
C40A C 0.0816(7) 1.0275(15) -0.2119(4) 0.039(2) Uani 0.555(4) 1 d PDU A 1
H40A H 0.0542 1.1375 -0.2294 0.059 Uiso 0.555(4) 1 calc PR A 1
H40B H 0.0399 0.9752 -0.194 0.059 Uiso 0.555(4) 1 calc PR A 1
H40C H 0.0951 0.9311 -0.2332 0.059 Uiso 0.555(4) 1 calc PR A 1
C38B C 0.1732(8) 1.0129(17) -0.1822(5) 0.030(2) Uani 0.445(4) 1 d PDU A 2
O39B O 0.2393(5) 1.0730(13) -0.1925(3) 0.0393(19) Uani 0.445(4) 1 d PDU A 2
C40B C 0.0940(9) 0.9369(18) -0.2143(5) 0.041(3) Uani 0.445(4) 1 d PDU A 2
H40D H 0.0797 1.0178 -0.2417 0.061 Uiso 0.445(4) 1 calc PR A 2
H40E H 0.0429 0.934 -0.199 0.061 Uiso 0.445(4) 1 calc PR A 2
H40F H 0.1068 0.8084 -0.2235 0.061 Uiso 0.445(4) 1 calc PR A 2
C5A C 0.0327(8) 0.834(2) 0.0073(3) 0.0230(18) Uani 0.555(4) 1 d PDU A 1
H5A H 0.0193 0.8777 -0.0237 0.028 Uiso 0.555(4) 1 calc PR A 1
C6A C -0.0344(6) 0.7847(14) 0.0272(2) 0.0213(16) Uani 0.555(4) 1 d PDU A 1
H6A H -0.0941 0.7971 0.0102 0.026 Uiso 0.555(4) 1 calc PR A 1
C7A C -0.0188(5) 0.7104(12) 0.0751(2) 0.0206(15) Uani 0.555(4) 1 d PDU A 1
H7A H -0.0572 0.5959 0.0752 0.025 Uiso 0.555(4) 1 calc PR A 1
C41A C -0.0472(4) 0.8571(9) 0.1071(2) 0.0224(12) Uani 0.555(4) 1 d PDU A 1
O42A O -0.1196(3) 0.9316(6) 0.09806(15) 0.0261(11) Uani 0.555(4) 1 d PDU A 1
O43A O 0.0145(4) 0.8874(9) 0.14504(19) 0.0273(13) Uani 0.555(4) 1 d PDU A 1
C44A C -0.0097(5) 1.0320(11) 0.1756(2) 0.0353(15) Uani 0.555(4) 1 d PDU A 1
H44A H -0.0156 1.1565 0.16 0.042 Uiso 0.555(4) 1 calc PR A 1
H44B H -0.0677 1.0001 0.1837 0.042 Uiso 0.555(4) 1 calc PR A 1
C45A C 0.0609(5) 1.0393(12) 0.2172(2) 0.049(2) Uani 0.555(4) 1 d PDU A 1
H45A H 0.0684 0.9138 0.2316 0.074 Uiso 0.555(4) 1 calc PR A 1
H45B H 0.0444 1.1303 0.239 0.074 Uiso 0.555(4) 1 calc PR A 1
H45C H 0.1172 1.0786 0.2091 0.074 Uiso 0.555(4) 1 calc PR A 1
N8A N 0.0741(5) 0.6514(13) 0.0883(3) 0.0200(15) Uani 0.555(4) 1 d PDU A 1
C9A C 0.1115(5) 0.5632(14) 0.1285(4) 0.0194(16) Uani 0.555(4) 1 d PDU A 1
O46A O 0.0744(6) 0.4533(17) 0.1497(4) 0.028(2) Uani 0.555(4) 1 d PDU A 1
N1A N 0.2014(5) 0.6198(11) 0.1394(3) 0.0195(15) Uani 0.555(4) 1 d PDU A 1
C10A C 0.2669(6) 0.5545(13) 0.1778(4) 0.0205(16) Uani 0.555(4) 1 d PDU A 1
C11A C 0.2732(6) 0.3626(14) 0.1877(4) 0.0236(18) Uani 0.555(4) 1 d PDU A 1
H11A H 0.2353 0.274 0.169 0.028 Uiso 0.555(4) 1 calc PR A 1
C12A C 0.3365(8) 0.3037(19) 0.2257(5) 0.030(2) Uani 0.555(4) 1 d PDU A 1
H12A H 0.3421 0.173 0.2331 0.036 Uiso 0.555(4) 1 calc PR A 1
C13A C 0.3916(9) 0.433(2) 0.2528(6) 0.034(2) Uani 0.555(4) 1 d PDU A 1
H13A H 0.435 0.391 0.2786 0.041 Uiso 0.555(4) 1 calc PR A 1
C14A C 0.3837(7) 0.624(2) 0.2425(5) 0.031(2) Uani 0.555(4) 1 d PDU A 1
H14A H 0.4214 0.7121 0.2615 0.037 Uiso 0.555(4) 1 calc PR A 1
C15A C 0.3212(6) 0.6862(16) 0.2048(4) 0.0249(19) Uani 0.555(4) 1 d PDU A 1
H15A H 0.3156 0.8171 0.1975 0.03 Uiso 0.555(4) 1 calc PR A 1
C2A C 0.2173(6) 0.7556(14) 0.1078(4) 0.0197(17) Uani 0.555(4) 1 d PDU A 1
O16A O 0.2876(6) 0.8299(17) 0.1053(7) 0.025(2) Uani 0.555(4) 1 d PDU A 1
N3A N 0.1354(5) 0.7930(13) 0.0793(4) 0.0206(16) Uani 0.555(4) 1 d PDU A 1
C5B C 0.0361(10) 0.845(3) 0.0202(4) 0.025(2) Uani 0.445(4) 1 d PDU A 2
H5B H 0.0128 0.8991 -0.0091 0.03 Uiso 0.445(4) 1 calc PR A 2
C6B C -0.0231(7) 0.7957(18) 0.0454(3) 0.0228(18) Uani 0.445(4) 1 d PDU A 2
H6B H -0.0846 0.8229 0.0338 0.027 Uiso 0.445(4) 1 calc PR A 2
C7B C 0.0032(6) 0.6993(14) 0.0912(3) 0.0216(17) Uani 0.445(4) 1 d PDU A 2
H7B H -0.0414 0.5975 0.0932 0.026 Uiso 0.445(4) 1 calc PR A 2
C41B C 0.0063(7) 0.8367(16) 0.1314(3) 0.0267(19) Uani 0.445(4) 1 d PDU A 2
O42B O 0.0711(4) 0.8518(10) 0.1629(2) 0.0401(17) Uani 0.445(4) 1 d PDU A 2
O43B O -0.0705(4) 0.9326(9) 0.1272(2) 0.0336(13) Uani 0.445(4) 1 d PDU A 2
C44B C -0.0713(7) 1.0768(13) 0.1633(3) 0.042(2) Uani 0.445(4) 1 d PDU A 2
H44C H -0.1167 1.1746 0.1515 0.051 Uiso 0.445(4) 1 calc PR A 2
H44D H -0.012 1.1392 0.1712 0.051 Uiso 0.445(4) 1 calc PR A 2
C45B C -0.0927(9) 0.9856(18) 0.2059(4) 0.073(4) Uani 0.445(4) 1 d PDU A 2
H45D H -0.1432 0.8983 0.1969 0.11 Uiso 0.445(4) 1 calc PR A 2
H45E H -0.1086 1.0836 0.2262 0.11 Uiso 0.445(4) 1 calc PR A 2
H45F H -0.0403 0.9156 0.2223 0.11 Uiso 0.445(4) 1 calc PR A 2
N8B N 0.0908(6) 0.6127(16) 0.0937(4) 0.0210(17) Uani 0.445(4) 1 d PDU A 2
C9B C 0.1339(6) 0.5226(17) 0.1337(4) 0.0200(19) Uani 0.445(4) 1 d PDU A 2
O46B O 0.0986(7) 0.414(2) 0.1559(6) 0.024(2) Uani 0.445(4) 1 d PDU A 2
N1B N 0.2238(6) 0.5751(15) 0.1407(4) 0.0215(17) Uani 0.445(4) 1 d PDU A 2
C10B C 0.2896(7) 0.5167(18) 0.1798(5) 0.0232(19) Uani 0.445(4) 1 d PDU A 2
C11B C 0.2982(8) 0.3289(18) 0.1918(6) 0.024(2) Uani 0.445(4) 1 d PDU A 2
H11B H 0.2626 0.2367 0.1731 0.029 Uiso 0.445(4) 1 calc PR A 2
C12B C 0.3585(10) 0.274(2) 0.2309(6) 0.030(2) Uani 0.445(4) 1 d PDU A 2
H12B H 0.3635 0.145 0.2397 0.036 Uiso 0.445(4) 1 calc PR A 2
C13B C 0.4111(12) 0.407(3) 0.2571(7) 0.032(2) Uani 0.445(4) 1 d PDU A 2
H13B H 0.452 0.3697 0.2843 0.038 Uiso 0.445(4) 1 calc PR A 2
C14B C 0.4056(10) 0.595(3) 0.2445(6) 0.028(2) Uani 0.445(4) 1 d PDU A 2
H14B H 0.4435 0.6857 0.2626 0.034 Uiso 0.445(4) 1 calc PR A 2
C15B C 0.3442(8) 0.652(2) 0.2053(6) 0.023(2) Uani 0.445(4) 1 d PDU A 2
H15B H 0.3397 0.7814 0.1962 0.028 Uiso 0.445(4) 1 calc PR A 2
C2B C 0.2359(7) 0.7144(18) 0.1093(5) 0.022(2) Uani 0.445(4) 1 d PDU A 2
O16B O 0.3059(8) 0.788(2) 0.1061(8) 0.024(3) Uani 0.445(4) 1 d PDU A 2
N3B N 0.1527(7) 0.7502(17) 0.0831(5) 0.0200(17) Uani 0.445(4) 1 d PDU A 2

loop_
_atom_site_aniso_label
_atom_site_aniso_U_11
_atom_site_aniso_U_22
_atom_site_aniso_U_33
_atom_site_aniso_U_23
_atom_site_aniso_U_13
_atom_site_aniso_U_12
C54 0.0198(16) 0.0245(18) 0.0249(17) 0.0011(15) -0.0017(13) -0.0017(15)
O67 0.0122(10) 0.0262(13) 0.0237(11) 0.0002(10) 0.0020(9) 0.0022(10)
C68 0.0142(15) 0.0229(17) 0.0181(15) 0.0031(14) 0.0034(12) 0.0017(14)
C69 0.0220(16) 0.0211(17) 0.0162(15) 0.0020(14) 0.0075(13) 0.0004(14)
C70 0.0152(15) 0.0256(18) 0.0185(16) 0.0004(14) 0.0040(13) -0.0034(14)
C71 0.0120(14) 0.0271(18) 0.0200(16) -0.0032(15) 0.0025(12) -0.0025(14)
C72 0.0108(14) 0.0258(18) 0.0184(15) -0.0006(14) 0.0022(12) 0.0028(14)
O73 0.0117(10) 0.0252(13) 0.0182(11) 0.0033(10) 0.0012(8) 0.0007(10)
O74 0.0228(12) 0.0220(13) 0.0203(11) 0.0067(10) 0.0063(9) 0.0029(10)
C75 0.0210(16) 0.0250(19) 0.0212(17) 0.0029(15) -0.0011(14) -0.0017(15)
O76 0.0319(14) 0.0280(15) 0.0302(13) 0.0054(12) 0.0078(11) 0.0086(12)
C77 0.0274(19) 0.028(2) 0.0233(17) 0.0068(16) 0.0030(14) -0.0046(17)
O78 0.0179(11) 0.0235(13) 0.0241(11) -0.0035(11) 0.0085(9) -0.0039(10)
C79 0.0151(16) 0.0252(19) 0.0300(18) 0.0087(16) 0.0065(14) 0.0031(14)
O80 0.0257(13) 0.0294(14) 0.0302(13) 0.0021(12) 0.0170(10) 0.0007(11)
C81 0.0178(17) 0.032(2) 0.039(2) -0.0047(18) 0.0050(15) -0.0052(16)
O82 0.0138(10) 0.0333(14) 0.0185(11) 0.0017(11) -0.0007(9) -0.0002(11)
C83 0.0239(17) 0.041(2) 0.0170(16) 0.0026(17) 0.0012(14) -0.0132(17)
O84 0.0366(15) 0.0499(18) 0.0244(13) -0.0060(13) 0.0065(12) -0.0075(14)
C85 0.0208(18) 0.093(4) 0.025(2) 0.010(2) -0.0050(15) 0.000(2)
C86 0.0206(16) 0.0252(19) 0.0207(16) 0.0020(15) 0.0070(13) -0.0007(15)
O87 0.0212(11) 0.0282(14) 0.0179(11) 0.0009(10) 0.0062(9) 0.0025(11)
C88 0.0268(18) 0.0234(19) 0.0231(17) 0.0034(15) 0.0052(14) -0.0035(16)
O89 0.0271(14) 0.0380(16) 0.0286(14) 0.0015(12) 0.0019(11) 0.0038(13)
C90 0.042(2) 0.036(2) 0.0219(18) -0.0025(18) 0.0083(16) -0.0024(19)
C55 0.0288(19) 0.036(2) 0.0288(18) 0.0137(17) 0.0021(15) -0.0057(17)
C56 0.0225(17) 0.043(2) 0.0309(18) 0.0128(18) 0.0023(15) -0.0072(17)
C57 0.0119(15) 0.034(2) 0.0278(17) 0.0027(16) 0.0078(13) -0.0043(15)
C91 0.0097(15) 0.0278(19) 0.0354(18) 0.0053(16) 0.0049(14) 0.0011(14)
O92 0.0210(12) 0.0379(16) 0.0313(13) -0.0011(12) 0.0075(11) -0.0038(12)
O93 0.0191(12) 0.0309(14) 0.0408(14) -0.0030(12) 0.0075(10) -0.0085(11)
C94 0.0212(18) 0.026(2) 0.047(2) -0.0046(18) 0.0043(16) -0.0051(16)
C95 0.025(2) 0.037(2) 0.055(2) -0.008(2) -0.0046(17) -0.0019(19)
N58 0.0109(12) 0.0269(16) 0.0244(14) 0.0037(12) 0.0031(11) 0.0020(12)
C59 0.0144(15) 0.0282(19) 0.0227(17) 0.0023(15) 0.0029(13) -0.0010(15)
O96 0.0211(13) 0.0364(16) 0.0385(14) 0.0104(13) 0.0057(11) 0.0085(12)
N51 0.0137(13) 0.0256(16) 0.0248(14) 0.0032(13) 0.0054(11) -0.0004(12)
C60 0.0192(16) 0.035(2) 0.0241(17) 0.0103(16) 0.0023(13) -0.0059(16)
C61 0.0298(19) 0.034(2) 0.0311(19) 0.0117(17) -0.0001(15) -0.0075(18)
C62 0.045(2) 0.040(2) 0.049(2) 0.020(2) -0.0038(19) -0.013(2)
C63 0.040(2) 0.062(3) 0.050(3) 0.031(2) -0.0021(19) -0.018(2)
C64 0.0246(19) 0.080(3) 0.0283(19) 0.013(2) 0.0081(15) -0.012(2)
C65 0.0182(17) 0.049(2) 0.0265(18) 0.0026(18) 0.0004(14) -0.0070(17)
C52 0.0181(16) 0.0285(19) 0.0177(16) -0.0041(14) 0.0016(13) -0.0015(15)
O66 0.0122(11) 0.0373(15) 0.0281(12) -0.0013(12) 0.0039(9) 0.0019(11)
N53 0.0096(12) 0.0234(15) 0.0213(13) 0.0013(12) 0.0028(10) 0.0034(11)
C4 0.0246(16) 0.0215(18) 0.0305(17) -0.0014(15) 0.0110(14) -0.0014(15)
O17 0.0189(11) 0.0244(13) 0.0324(13) 0.0003(11) 0.0106(10) -0.0023(11)
C18 0.0137(15) 0.0212(17) 0.0227(16) 0.0032(14) 0.0023(12) -0.0026(14)
C19 0.0166(15) 0.0200(17) 0.0230(16) 0.0028(14) -0.0018(13) 0.0020(14)
C20 0.0167(15) 0.0196(17) 0.0225(16) -0.0009(14) 0.0041(13) 0.0043(14)
C21 0.0200(16) 0.0261(18) 0.0182(15) 0.0009(15) 0.0053(13) 0.0035(15)
C22 0.0172(16) 0.0244(18) 0.0217(16) 0.0012(15) 0.0044(13) 0.0004(14)
O23 0.0171(11) 0.0241(13) 0.0263(12) 0.0040(11) 0.0028(9) 0.0020(10)
O24 0.0184(11) 0.0199(12) 0.0260(12) 0.0070(10) -0.0002(9) -0.0012(10)
C25 0.0200(17) 0.0213(18) 0.0300(18) 0.0017(16) 0.0115(14) 0.0030(15)
O26 0.0326(14) 0.0286(15) 0.0308(13) -0.0011(12) 0.0032(11) -0.0096(12)
C27 0.0307(19) 0.029(2) 0.0240(17) 0.0045(16) 0.0072(15) -0.0004(17)
O28 0.0168(11) 0.0219(13) 0.0279(12) 0.0008(11) 0.0037(9) 0.0035(10)
C29 0.0130(16) 0.026(2) 0.0338(19) 0.0051(16) 0.0062(15) 0.0022(15)
O30 0.0181(12) 0.0357(16) 0.0390(14) 0.0015(13) -0.0028(11) -0.0004(12)
C31 0.0226(18) 0.033(2) 0.041(2) -0.0017(19) 0.0076(16) 0.0073(17)
O32 0.0265(12) 0.0299(14) 0.0186(11) 0.0024(11) 0.0081(9) -0.0018(11)
C33A 0.034(3) 0.040(6) 0.019(3) -0.007(4) 0.007(3) 0.013(4)
O34A 0.031(3) 0.079(6) 0.025(3) -0.014(5) -0.001(2) 0.006(5)
C35A 0.046(5) 0.041(9) 0.022(6) -0.004(5) 0.018(5) 0.010(5)
C33B 0.034(4) 0.043(6) 0.018(4) -0.004(4) 0.005(3) 0.007(4)
O34B 0.047(5) 0.049(6) 0.032(5) -0.016(5) 0.014(4) -0.006(5)
C35B 0.044(6) 0.038(10) 0.025(7) -0.009(6) 0.008(5) -0.010(6)
C36 0.0320(19) 0.0233(19) 0.0229(16) -0.0011(15) 0.0025(14) 0.0026(16)
O37 0.0255(12) 0.0395(15) 0.0195(11) 0.0051(12) 0.0031(9) 0.0043(12)
C38A 0.035(3) 0.053(5) 0.019(3) 0.008(4) 0.013(3) 0.006(4)
O39A 0.045(4) 0.097(6) 0.026(3) 0.017(4) 0.010(3) -0.017(4)
C40A 0.041(4) 0.054(6) 0.022(4) 0.011(5) 0.005(3) 0.005(5)
C38B 0.031(4) 0.040(5) 0.020(3) 0.005(4) 0.009(3) 0.007(4)
O39B 0.028(3) 0.063(5) 0.030(3) 0.010(4) 0.012(3) 0.008(4)
C40B 0.046(6) 0.049(7) 0.022(4) 0.013(7) -0.003(4) -0.011(6)
C5A 0.025(3) 0.020(3) 0.025(4) -0.001(4) 0.006(3) 0.001(3)
C6A 0.021(3) 0.022(3) 0.020(3) 0.002(4) 0.002(3) 0.003(3)
C7A 0.014(3) 0.024(3) 0.024(3) 0.001(3) 0.003(3) -0.001(2)
C41A 0.019(3) 0.026(3) 0.022(3) 0.005(2) 0.004(2) -0.005(2)
O42A 0.020(2) 0.026(2) 0.033(3) -0.001(2) 0.005(2) 0.002(2)
O43A 0.027(3) 0.026(3) 0.027(3) -0.004(2) 0.000(2) 0.004(2)
C44A 0.041(3) 0.031(3) 0.033(3) -0.007(3) 0.006(3) 0.002(3)
C45A 0.064(5) 0.036(5) 0.040(4) -0.001(4) -0.006(4) -0.002(4)
N8A 0.015(3) 0.022(3) 0.025(3) 0.008(2) 0.007(2) -0.001(2)
C9A 0.014(3) 0.020(4) 0.026(3) 0.001(3) 0.008(3) 0.003(3)
O46A 0.028(5) 0.028(5) 0.030(4) 0.008(3) 0.010(4) 0.001(4)
N1A 0.014(3) 0.023(4) 0.021(2) 0.002(3) 0.004(2) 0.005(2)
C10A 0.015(4) 0.025(4) 0.024(3) 0.002(3) 0.009(3) 0.010(3)
C11A 0.017(4) 0.027(4) 0.030(3) 0.002(3) 0.013(3) 0.011(3)
C12A 0.020(5) 0.036(4) 0.037(4) 0.010(3) 0.012(4) 0.016(3)
C13A 0.021(5) 0.048(4) 0.034(4) 0.009(3) 0.009(3) 0.012(4)
C14A 0.018(5) 0.041(4) 0.033(3) -0.001(3) 0.005(4) 0.007(4)
C15A 0.015(4) 0.034(4) 0.027(3) 0.001(3) 0.007(3) 0.003(3)
C2A 0.015(3) 0.020(4) 0.027(3) 0.005(3) 0.010(3) 0.002(3)
O16A 0.013(4) 0.026(5) 0.036(3) 0.009(4) 0.007(4) 0.001(4)
N3A 0.018(3) 0.019(4) 0.027(3) 0.004(3) 0.009(2) -0.004(3)
C5B 0.025(3) 0.026(4) 0.024(5) 0.004(5) 0.004(4) 0.003(3)
C6B 0.018(3) 0.022(3) 0.027(4) -0.002(4) 0.002(4) 0.002(3)
C7B 0.018(3) 0.023(3) 0.025(4) 0.003(3) 0.007(3) -0.003(3)
C41B 0.026(3) 0.029(4) 0.029(4) 0.006(3) 0.012(3) -0.002(3)
O42B 0.043(4) 0.049(4) 0.028(3) -0.009(3) 0.007(3) 0.005(3)
O43B 0.028(3) 0.031(3) 0.041(3) -0.001(3) 0.008(3) 0.002(2)
C44B 0.039(4) 0.036(4) 0.055(4) -0.010(4) 0.017(4) 0.003(4)
C45B 0.111(9) 0.059(7) 0.073(7) -0.010(6) 0.070(7) -0.010(7)
N8B 0.013(3) 0.022(4) 0.028(3) 0.007(3) 0.006(3) -0.002(3)
C9B 0.019(4) 0.023(4) 0.020(3) 0.001(3) 0.009(3) 0.004(3)
O46B 0.021(5) 0.023(6) 0.029(5) 0.013(3) 0.008(4) -0.001(4)
N1B 0.016(4) 0.021(4) 0.028(3) 0.004(3) 0.006(3) 0.004(3)
C10B 0.015(4) 0.032(4) 0.025(3) -0.001(3) 0.010(3) 0.012(3)
C11B 0.016(5) 0.026(4) 0.034(4) 0.001(3) 0.012(4) 0.010(4)
C12B 0.019(6) 0.038(5) 0.036(4) 0.012(4) 0.012(4) 0.011(4)
C13B 0.018(5) 0.046(5) 0.032(4) 0.008(4) 0.008(4) 0.014(4)
C14B 0.015(5) 0.040(5) 0.031(3) -0.002(4) 0.008(4) 0.009(4)
C15B 0.014(5) 0.029(4) 0.030(3) -0.003(3) 0.010(4) 0.010(4)
C2B 0.015(4) 0.023(5) 0.027(3) -0.003(3) 0.003(3) 0.004(3)
O16B 0.017(5) 0.024(6) 0.031(4) 0.004(5) 0.006(5) 0.004(4)
N3B 0.015(3) 0.021(4) 0.027(3) 0.003(3) 0.011(3) 0.002(3)

loop_
_atom_type_symbol
_atom_type_description
_atom_type_scat_dispersion_real
_atom_type_scat_dispersion_imag
_atom_type_scat_source
C C 0.0033 0.0016 'International Tables Vol C Tables 4.2.6.8 and 6.1.1.4'
H H 0 0 'International Tables Vol C Tables 4.2.6.8 and 6.1.1.4'
N N 0.0061 0.0033 'International Tables Vol C Tables 4.2.6.8 and 6.1.1.4'
O O 0.0106 0.006 'International Tables Vol C Tables 4.2.6.8 and 6.1.1.4'

loop_
_geom_angle_atom_site_label_1
_geom_angle_atom_site_label_2
_geom_angle_atom_site_label_3
_geom_angle
O67 C54 N53 110.0(3)
O67 C54 C55 111.1(3)
N53 C54 C55 108.1(3)
O67 C54 H54 109.2
N53 C54 H54 109.2
C55 C54 H54 109.2
C68 O67 C54 115.1(3)
O67 C68 O73 107.7(2)
O67 C68 C69 108.1(3)
O73 C68 C69 109.8(2)
O67 C68 H68 110.4
O73 C68 H68 110.4
C69 C68 H68 110.4
O74 C69 C68 108.4(2)
O74 C69 C70 106.8(2)
C68 C69 C70 109.1(3)
O74 C69 H69 110.8
C68 C69 H69 110.8
C70 C69 H69 110.8
O78 C70 C71 108.1(2)
O78 C70 C69 108.9(3)
C71 C70 C69 110.5(3)
O78 C70 H70 109.8
C71 C70 H70 109.8
C69 C70 H70 109.8
O82 C71 C70 107.6(2)
O82 C71 C72 109.9(3)
C70 C71 C72 108.2(2)
O82 C71 H71 110.4
C70 C71 H71 110.4
C72 C71 H71 110.4
O73 C72 C86 108.7(2)
O73 C72 C71 106.2(3)
C86 C72 C71 115.4(3)
O73 C72 H72 108.8
C86 C72 H72 108.8
C71 C72 H72 108.8
C68 O73 C72 110.1(2)
C75 O74 C69 118.9(2)
O76 C75 O74 124.5(3)
O76 C75 C77 126.4(3)
O74 C75 C77 109.1(3)
C75 C77 H77A 109.5
C75 C77 H77B 109.5
H77A C77 H77B 109.5
C75 C77 H77C 109.5
H77A C77 H77C 109.5
H77B C77 H77C 109.5
C79 O78 C70 117.6(3)
O80 C79 O78 123.5(3)
O80 C79 C81 125.9(3)
O78 C79 C81 110.6(3)
C79 C81 H81A 109.5
C79 C81 H81B 109.5
H81A C81 H81B 109.5
C79 C81 H81C 109.5
H81A C81 H81C 109.5
H81B C81 H81C 109.5
C83 O82 C71 116.4(3)
O84 C83 O82 123.3(3)
O84 C83 C85 125.9(3)
O82 C83 C85 110.8(3)
C83 C85 H85A 109.5
C83 C85 H85B 109.5
H85A C85 H85B 109.5
C83 C85 H85C 109.5
H85A C85 H85C 109.5
H85B C85 H85C 109.5
O87 C86 C72 112.5(3)
O87 C86 H86A 109.1
C72 C86 H86A 109.1
O87 C86 H86B 109.1
C72 C86 H86B 109.1
H86A C86 H86B 107.8
C88 O87 C86 116.6(2)
O89 C88 O87 123.4(3)
O89 C88 C90 125.5(3)
O87 C88 C90 111.1(3)
C88 C90 H90A 109.5
C88 C90 H90B 109.5
H90A C90 H90B 109.5
C88 C90 H90C 109.5
H90A C90 H90C 109.5
H90B C90 H90C 109.5
C56 C55 C54 124.2(3)
C56 C55 H55 117.9
C54 C55 H55 117.9
C55 C56 C57 122.7(3)
C55 C56 H56 118.7
C57 C56 H56 118.7
N58 C57 C56 107.2(3)
N58 C57 C91 110.3(3)
C56 C57 C91 112.2(3)
N58 C57 H57 109
C56 C57 H57 109
C91 C57 H57 109
O92 C91 O93 125.6(3)
O92 C91 C57 123.9(3)
O93 C91 C57 110.4(3)
C91 O93 C94 115.6(3)
O93 C94 C95 110.3(3)
O93 C94 H94A 109.6
C95 C94 H94A 109.6
O93 C94 H94B 109.6
C95 C94 H94B 109.6
H94A C94 H94B 108.1
C94 C95 H95A 109.5
C94 C95 H95B 109.5
H95A C95 H95B 109.5
C94 C95 H95C 109.5
H95A C95 H95C 109.5
H95B C95 H95C 109.5
C59 N58 N53 107.5(2)
C59 N58 C57 121.1(2)
N53 N58 C57 112.2(3)
O96 C59 N58 126.4(3)
O96 C59 N51 127.8(3)
N58 C59 N51 105.8(3)
C52 N51 C59 110.5(3)
C52 N51 C60 125.9(3)
C59 N51 C60 123.5(3)
C65 C60 C61 121.7(3)
C65 C60 N51 119.7(3)
C61 C60 N51 118.6(3)
C62 C61 C60 119.1(4)
C62 C61 H61 120.5
C60 C61 H61 120.5
C63 C62 C61 120.4(4)
C63 C62 H62 119.8
C61 C62 H62 119.8
C62 C63 C64 120.4(4)
C62 C63 H63 119.8
C64 C63 H63 119.8
C63 C64 C65 119.8(4)
C63 C64 H64 120.1
C65 C64 H64 120.1
C60 C65 C64 118.6(4)
C60 C65 H65 120.7
C64 C65 H65 120.7
O66 C52 N53 126.1(3)
O66 C52 N51 127.8(3)
N53 C52 N51 106.0(3)
C52 N53 N58 108.2(3)
C52 N53 C54 123.4(2)
N58 N53 C54 114.7(2)
N3A C4 O17 117.1(5)
N3A C4 C5B 95.7(6)
O17 C4 C5B 116.0(8)
O17 C4 N3B 103.0(5)
C5B C4 N3B 106.0(6)
N3A C4 C5A 108.7(5)
O17 C4 C5A 104.3(5)
N3B C4 C5A 117.9(6)
N3A C4 H4A 108.8
O17 C4 H4A 108.8
C5B C4 H4A 109.8
N3B C4 H4A 113.2
C5A C4 H4A 108.8
N3A C4 H4B 106.1
O17 C4 H4B 110.5
C5B C4 H4B 110.4
N3B C4 H4B 110.6
C5A C4 H4B 110.1
C18 O17 C4 113.6(3)
O17 C18 O23 107.7(2)
O17 C18 C19 106.7(3)
O23 C18 C19 110.0(2)
O17 C18 H18 110.8
O23 C18 H18 110.8
C19 C18 H18 110.8
O24 C19 C20 107.6(2)
O24 C19 C18 107.1(2)
C20 C19 C18 111.0(3)
O24 C19 H19 110.4
C20 C19 H19 110.4
C18 C19 H19 110.4
O28 C20 C21 108.7(2)
O28 C20 C19 108.8(3)
C21 C20 C19 109.7(3)
O28 C20 H20 109.8
C21 C20 H20 109.8
C19 C20 H20 109.8
O32 C21 C20 107.3(2)
O32 C21 C22 109.7(3)
C20 C21 C22 107.9(2)
O32 C21 H21 110.6
C20 C21 H21 110.6
C22 C21 H21 110.6
O23 C22 C36 109.2(3)
O23 C22 C21 105.8(3)
C36 C22 C21 116.1(3)
O23 C22 H22 108.5
C36 C22 H22 108.5
C21 C22 H22 108.5
C18 O23 C22 111.0(2)
C25 O24 C19 118.8(3)
O26 C25 O24 123.7(3)
O26 C25 C27 127.2(3)
O24 C25 C27 109.1(3)
C25 C27 H27A 109.5
C25 C27 H27B 109.5
H27A C27 H27B 109.5
C25 C27 H27C 109.5
H27A C27 H27C 109.5
H27B C27 H27C 109.5
C29 O28 C20 117.7(3)
O30 C29 O28 123.7(3)
O30 C29 C31 126.0(3)
O28 C29 C31 110.3(3)
C29 C31 H31A 109.5
C29 C31 H31B 109.5
H31A C31 H31B 109.5
C29 C31 H31C 109.5
H31A C31 H31C 109.5
H31B C31 H31C 109.5
C33A O32 C21 119.2(7)
C33B O32 C21 114.3(8)
O34A C33A O32 123.7(15)
O34A C33A C35A 125.5(15)
O32 C33A C35A 110.0(11)
O34B C33B O32 123.4(19)
O34B C33B C35B 124.6(18)
O32 C33B C35B 111.4(14)
C33B C35B H35D 109.5
C33B C35B H35E 109.5
H35D C35B H35E 109.5
C33B C35B H35F 109.5
H35D C35B H35F 109.5
H35E C35B H35F 109.5
O37 C36 C22 110.2(3)
O37 C36 H36A 109.6
C22 C36 H36A 109.6
O37 C36 H36B 109.6
C22 C36 H36B 109.6
H36A C36 H36B 108.1
C38B O37 C36 120.0(5)
C38A O37 C36 113.4(5)
O39A C38A O37 126.5(9)
O39A C38A C40A 123.6(9)
O37 C38A C40A 109.8(8)
O39B C38B O37 118.6(10)
O39B C38B C40B 126.1(12)
O37 C38B C40B 115.2(10)
C38B C40B H40D 109.5
C38B C40B H40E 109.5
H40D C40B H40E 109.5
C38B C40B H40F 109.5
H40D C40B H40F 109.5
H40E C40B H40F 109.5
C6A C5A C4 122.5(7)
C6A C5A H5A 118.8
C4 C5A H5A 118.8
C5A C6A C7A 122.0(7)
C5A C6A H6A 119
C7A C6A H6A 119
N8A C7A C6A 108.2(6)
N8A C7A C41A 114.6(6)
C6A C7A C41A 110.1(6)
N8A C7A H7A 107.9
C6A C7A H7A 107.9
C41A C7A H7A 107.9
O42A C41A O43A 125.2(6)
O42A C41A C7A 121.7(6)
O43A C41A C7A 113.1(5)
C41A O43A C44A 114.3(6)
C45A C44A O43A 108.1(6)
C45A C44A H44A 110.1
O43A C44A H44A 110.1
C45A C44A H44B 110.1
O43A C44A H44B 110.1
H44A C44A H44B 108.4
C9A N8A N3A 108.2(6)
C9A N8A C7A 125.2(7)
N3A N8A C7A 112.8(6)
O46A C9A N8A 126.3(7)
O46A C9A N1A 127.2(7)
N8A C9A N1A 106.6(6)
C2A N1A C9A 109.8(6)
C2A N1A C10A 124.5(6)
C9A N1A C10A 125.7(6)
C15A C10A C11A 121.9(7)
C15A C10A N1A 118.6(7)
C11A C10A N1A 119.4(7)
C12A C11A C10A 118.1(8)
C12A C11A H11A 120.9
C10A C11A H11A 120.9
C13A C12A C11A 120.7(8)
C13A C12A H12A 119.7
C11A C12A H12A 119.7
C14A C13A C12A 120.3(8)
C14A C13A H13A 119.9
C12A C13A H13A 119.9
C13A C14A C15A 120.2(8)
C13A C14A H14A 119.9
C15A C14A H14A 119.9
C10A C15A C14A 118.8(8)
C10A C15A H15A 120.6
C14A C15A H15A 120.6
O16A C2A N3A 125.5(9)
O16A C2A N1A 128.2(9)
N3A C2A N1A 106.4(6)
C4 N3A C2A 118.6(7)
C4 N3A N8A 114.0(7)
C2A N3A N8A 107.1(6)
C6B C5B C4 126.8(10)
C6B C5B H5B 116.6
C4 C5B H5B 116.6
C5B C6B C7B 122.7(9)
C5B C6B H6B 118.7
C7B C6B H6B 118.7
N8B C7B C6B 107.9(7)
N8B C7B C41B 110.3(8)
C6B C7B C41B 112.1(8)
N8B C7B H7B 108.8
C6B C7B H7B 108.8
C41B C7B H7B 108.8
O42B C41B O43B 125.9(8)
O42B C41B C7B 122.8(8)
O43B C41B C7B 111.3(8)
C41B O43B C44B 114.8(7)
O43B C44B C45B 110.1(8)
O43B C44B H44C 109.6
C45B C44B H44C 109.6
O43B C44B H44D 109.6
C45B C44B H44D 109.6
H44C C44B H44D 108.1
C44B C45B H45D 109.5
C44B C45B H45E 109.5
H45D C45B H45E 109.5
C44B C45B H45F 109.5
H45D C45B H45F 109.5
H45E C45B H45F 109.5
C9B N8B N3B 106.3(7)
C9B N8B C7B 120.2(9)
N3B N8B C7B 110.0(8)
O46B C9B N8B 124.9(9)
O46B C9B N1B 128.6(9)
N8B C9B N1B 106.4(7)
C2B N1B C9B 110.5(7)
C2B N1B C10B 125.3(8)
C9B N1B C10B 123.3(8)
C11B C10B C15B 120.8(9)
C11B C10B N1B 120.2(9)
C15B C10B N1B 119.0(9)
C10B C11B C12B 120.0(10)
C10B C11B H11B 120
C12B C11B H11B 120
C13B C12B C11B 119.7(10)
C13B C12B H12B 120.2
C11B C12B H12B 120.2
C12B C13B C14B 121.0(10)
C12B C13B H13B 119.5
C14B C13B H13B 119.5
C13B C14B C15B 119.8(10)
C13B C14B H14B 120.1
C15B C14B H14B 120.1
C10B C15B C14B 118.6(10)
C10B C15B H15B 120.7
C14B C15B H15B 120.7
O16B C2B N3B 127.3(11)
O16B C2B N1B 126.8(11)
N3B C2B N1B 106.0(8)
C2B N3B N8B 109.0(7)
C2B N3B C4 125.9(9)
N8B N3B C4 115.4(8)

loop_
_geom_bond_atom_site_label_1
_geom_bond_atom_site_label_2
_geom_bond_distance
C54 O67 1.429(4)
C54 N53 1.443(4)
C54 C55 1.492(5)
C54 H54 1
O67 C68 1.402(3)
C68 O73 1.420(4)
C68 C69 1.515(5)
C68 H68 1
C69 O74 1.438(4)
C69 C70 1.516(4)
C69 H69 1
C70 O78 1.443(4)
C70 C71 1.509(4)
C70 H70 1
C71 O82 1.437(3)
C71 C72 1.527(5)
C71 H71 1
C72 O73 1.446(3)
C72 C86 1.503(5)
C72 H72 1
O74 C75 1.347(4)
C75 O76 1.203(4)
C75 C77 1.496(5)
C77 H77A 0.98
C77 H77B 0.98
C77 H77C 0.98
O78 C79 1.360(4)
C79 O80 1.204(4)
C79 C81 1.490(5)
C81 H81A 0.98
C81 H81B 0.98
C81 H81C 0.98
O82 C83 1.373(4)
C83 O84 1.190(4)
C83 C85 1.488(5)
C85 H85A 0.98
C85 H85B 0.98
C85 H85C 0.98
C86 O87 1.434(4)
C86 H86A 0.99
C86 H86B 0.99
O87 C88 1.361(4)
C88 O89 1.205(4)
C88 C90 1.480(4)
C90 H90A 0.98
C90 H90B 0.98
C90 H90C 0.98
C55 C56 1.325(4)
C55 H55 0.95
C56 C57 1.495(5)
C56 H56 0.95
C57 N58 1.460(4)
C57 C91 1.520(5)
C57 H57 1
C91 O92 1.202(4)
C91 O93 1.330(4)
O93 C94 1.452(4)
C94 C95 1.507(5)
C94 H94A 0.99
C94 H94B 0.99
C95 H95A 0.98
C95 H95B 0.98
C95 H95C 0.98
N58 C59 1.371(4)
N58 N53 1.422(3)
C59 O96 1.207(4)
C59 N51 1.398(4)
N51 C52 1.385(4)
N51 C60 1.431(4)
C60 C65 1.371(5)
C60 C61 1.387(5)
C61 C62 1.379(5)
C61 H61 0.95
C62 C63 1.372(6)
C62 H62 0.95
C63 C64 1.385(7)
C63 H63 0.95
C64 C65 1.401(5)
C64 H64 0.95
C65 H65 0.95
C52 O66 1.215(4)
C52 N53 1.368(4)
C4 N3A 1.381(11)
C4 O17 1.433(4)
C4 C5B 1.446(15)
C4 N3B 1.544(12)
C4 C5A 1.556(12)
C4 H4A 1
C4 H4B 1
O17 C18 1.392(4)
C18 O23 1.418(4)
C18 C19 1.521(5)
C18 H18 1
C19 O24 1.442(4)
C19 C20 1.514(4)
C19 H19 1
C20 O28 1.449(4)
C20 C21 1.511(4)
C20 H20 1
C21 O32 1.447(4)
C21 C22 1.522(5)
C21 H21 1
C22 O23 1.436(4)
C22 C36 1.497(5)
C22 H22 1
O24 C25 1.362(4)
C25 O26 1.194(4)
C25 C27 1.489(5)
C27 H27A 0.98
C27 H27B 0.98
C27 H27C 0.98
O28 C29 1.360(4)
C29 O30 1.200(4)
C29 C31 1.489(5)
C31 H31A 0.98
C31 H31B 0.98
C31 H31C 0.98
O32 C33A 1.33(2)
O32 C33B 1.41(2)
C33A O34A 1.190(11)
C33A C35A 1.490(10)
C35A H35A 0.98
C35A H35B 0.98
C35A H35C 0.98
C33B O34B 1.183(12)
C33B C35B 1.495(12)
C35B H35D 0.98
C35B H35E 0.98
C35B H35F 0.98
C36 O37 1.442(4)
C36 H36A 0.99
C36 H36B 0.99
O37 C38B 1.340(14)
O37 C38A 1.357(11)
C38A O39A 1.197(9)
C38A C40A 1.482(10)
C40A H40A 0.98
C40A H40B 0.98
C40A H40C 0.98
C38B O39B 1.191(10)
C38B C40B 1.476(11)
C40B H40D 0.98
C40B H40E 0.98
C40B H40F 0.98
C5A C6A 1.329(9)
C5A H5A 0.95
C6A C7A 1.488(8)
C6A H6A 0.95
C7A N8A 1.452(8)
C7A C41A 1.526(8)
C7A H7A 1
C41A O42A 1.203(7)
C41A O43A 1.326(7)
O43A C44A 1.462(8)
C44A C45A 1.462(8)
C44A H44A 0.99
C44A H44B 0.99
C45A H45A 0.98
C45A H45B 0.98
C45A H45C 0.98
N8A C9A 1.361(8)
N8A N3A 1.433(8)
C9A O46A 1.211(8)
C9A N1A 1.401(7)
N1A C2A 1.397(8)
N1A C10A 1.427(8)
C10A C15A 1.384(9)
C10A C11A 1.388(9)
C11A C12A 1.386(9)
C11A H11A 0.95
C12A C13A 1.382(10)
C12A H12A 0.95
C13A C14A 1.380(10)
C13A H13A 0.95
C14A C15A 1.385(9)
C14A H14A 0.95
C15A H15A 0.95
C2A O16A 1.210(8)
C2A N3A 1.382(8)
C5B C6B 1.331(11)
C5B H5B 0.95
C6B C7B 1.498(10)
C6B H6B 0.95
C7B N8B 1.459(9)
C7B C41B 1.532(11)
C7B H7B 1
C41B O42B 1.215(10)
C41B O43B 1.338(10)
O43B C44B 1.479(9)
C44B C45B 1.514(11)
C44B H44C 0.99
C44B H44D 0.99
C45B H45D 0.98
C45B H45E 0.98
C45B H45F 0.98
N8B C9B 1.388(9)
N8B N3B 1.434(10)
C9B O46B 1.209(10)
C9B N1B 1.395(9)
N1B C2B 1.393(10)
N1B C10B 1.427(9)
C10B C11B 1.374(11)
C10B C15B 1.387(10)
C11B C12B 1.379(10)
C11B H11B 0.95
C12B C13B 1.368(11)
C12B H12B 0.95
C13B C14B 1.377(11)
C13B H13B 0.95
C14B C15B 1.394(11)
C14B H14B 0.95
C15B H15B 0.95
C2B O16B 1.210(10)
C2B N3B 1.369(9)

loop_
_geom_torsion_atom_site_label_1
_geom_torsion_atom_site_label_2
_geom_torsion_atom_site_label_3
_geom_torsion_atom_site_label_4
_geom_torsion
N53 C54 O67 C68 -126.9(3)
C55 C54 O67 C68 113.5(3)
C54 O67 C68 O73 -85.5(3)
C54 O67 C68 C69 155.9(2)
O67 C68 C69 O74 -70.1(3)
O73 C68 C69 O74 172.6(2)
O67 C68 C69 C70 173.9(2)
O73 C68 C69 C70 56.6(3)
O74 C69 C70 O78 71.2(3)
C68 C69 C70 O78 -171.8(2)
O74 C69 C70 C71 -170.2(3)
C68 C69 C70 C71 -53.2(3)
O78 C70 C71 O82 -65.1(3)
C69 C70 C71 O82 175.8(3)
O78 C70 C71 C72 176.3(2)
C69 C70 C71 C72 57.2(3)
O82 C71 C72 O73 179.7(2)
C70 C71 C72 O73 -63.1(3)
O82 C71 C72 C86 59.3(3)
C70 C71 C72 C86 176.4(3)
O67 C68 O73 C72 176.3(2)
C69 C68 O73 C72 -66.1(3)
C86 C72 O73 C68 -166.6(3)
C71 C72 O73 C68 68.7(3)
C68 C69 O74 C75 105.4(3)
C70 C69 O74 C75 -137.1(3)
C69 O74 C75 O76 3.8(5)
C69 O74 C75 C77 -175.6(3)
C71 C70 O78 C79 127.8(3)
C69 C70 O78 C79 -112.1(3)
C70 O78 C79 O80 5.3(4)
C70 O78 C79 C81 -175.4(3)
C70 C71 O82 C83 115.9(3)
C72 C71 O82 C83 -126.6(3)
C71 O82 C83 O84 3.3(5)
C71 O82 C83 C85 -176.2(3)
O73 C72 C86 O87 -72.3(3)
C71 C72 C86 O87 46.7(4)
C72 C86 O87 C88 -119.5(3)
C86 O87 C88 O89 3.1(5)
C86 O87 C88 C90 -177.9(3)
O67 C54 C55 C56 112.6(4)
N53 C54 C55 C56 -8.1(5)
C54 C55 C56 C57 -2.9(6)
C55 C56 C57 N58 -17.6(5)
C55 C56 C57 C91 103.8(4)
N58 C57 C91 O92 0.1(5)
C56 C57 C91 O92 -119.4(4)
N58 C57 C91 O93 -179.9(3)
C56 C57 C91 O93 60.6(4)
O92 C91 O93 C94 1.8(5)
C57 C91 O93 C94 -178.2(3)
C91 O93 C94 C95 -86.0(4)
C56 C57 N58 C59 179.0(3)
C91 C57 N58 C59 56.5(4)
C56 C57 N58 N53 50.3(3)
C91 C57 N58 N53 -72.2(3)
N53 N58 C59 O96 168.2(3)
C57 N58 C59 O96 37.5(5)
N53 N58 C59 N51 -12.5(3)
C57 N58 C59 N51 -143.3(3)
O96 C59 N51 C52 -174.3(3)
N58 C59 N51 C52 6.5(4)
O96 C59 N51 C60 2.9(6)
N58 C59 N51 C60 -176.3(3)
C52 N51 C60 C65 42.0(5)
C59 N51 C60 C65 -134.7(3)
C52 N51 C60 C61 -138.5(4)
C59 N51 C60 C61 44.7(5)
C65 C60 C61 C62 1.1(5)
N51 C60 C61 C62 -178.4(3)
C60 C61 C62 C63 -2.0(6)
C61 C62 C63 C64 1.7(6)
C62 C63 C64 C65 -0.5(6)
C61 C60 C65 C64 0.2(5)
N51 C60 C65 C64 179.6(3)
C63 C64 C65 C60 -0.5(5)
C59 N51 C52 O66 -177.4(3)
C60 N51 C52 O66 5.5(5)
C59 N51 C52 N53 2.4(4)
C60 N51 C52 N53 -174.7(3)
O66 C52 N53 N58 169.6(3)
N51 C52 N53 N58 -10.2(3)
O66 C52 N53 C54 31.5(5)
N51 C52 N53 C54 -148.3(3)
C59 N58 N53 C52 14.5(3)
C57 N58 N53 C52 150.1(3)
C59 N58 N53 C54 156.6(3)
C57 N58 N53 C54 -67.8(3)
O67 C54 N53 C52 56.3(4)
C55 C54 N53 C52 177.8(3)
O67 C54 N53 N58 -79.4(3)
C55 C54 N53 N58 42.0(4)
N3A C4 O17 C18 -118.0(5)
C5B C4 O17 C18 130.2(7)
N3B C4 O17 C18 -114.5(5)
C5A C4 O17 C18 121.9(5)
C4 O17 C18 O23 -75.7(3)
C4 O17 C18 C19 166.3(2)
O17 C18 C19 O24 -73.7(3)
O23 C18 C19 O24 169.8(2)
O17 C18 C19 C20 169.2(2)
O23 C18 C19 C20 52.7(3)
O24 C19 C20 O28 73.1(3)
C18 C19 C20 O28 -170.0(2)
O24 C19 C20 C21 -168.0(3)
C18 C19 C20 C21 -51.2(3)
O28 C20 C21 O32 -65.1(3)
C19 C20 C21 O32 176.0(3)
O28 C20 C21 C22 176.7(2)
C19 C20 C21 C22 57.8(4)
O32 C21 C22 O23 177.8(2)
C20 C21 C22 O23 -65.6(3)
O32 C21 C22 C36 56.5(4)
C20 C21 C22 C36 173.1(3)
O17 C18 O23 C22 -179.0(3)
C19 C18 O23 C22 -63.1(3)
C36 C22 O23 C18 -164.8(3)
C21 C22 O23 C18 69.5(3)
C20 C19 O24 C25 -129.4(3)
C18 C19 O24 C25 111.2(3)
C19 O24 C25 O26 4.4(4)
C19 O24 C25 C27 -174.7(3)
C21 C20 O28 C29 128.2(3)
C19 C20 O28 C29 -112.3(3)
C20 O28 C29 O30 6.2(5)
C20 O28 C29 C31 -175.3(3)
C20 C21 O32 C33A 126.6(11)
C22 C21 O32 C33A -116.4(11)
C20 C21 O32 C33B 117.9(14)
C22 C21 O32 C33B -125.2(14)
C33B O32 C33A O34A 69(9)
C21 O32 C33A O34A 9(2)
C33B O32 C33A C35A -121(11)
C21 O32 C33A C35A 179.4(10)
C33A O32 C33B O34B -132(12)
C21 O32 C33B O34B -7(3)
C33A O32 C33B C35B 57(10)
C21 O32 C33B C35B -178.3(15)
O23 C22 C36 O37 -58.2(3)
C21 C22 C36 O37 61.3(4)
C22 C36 O37 C38B -118.9(7)
C22 C36 O37 C38A -143.5(5)
C38B O37 C38A O39A -109(2)
C36 O37 C38A O39A 3.3(12)
C38B O37 C38A C40A 75(2)
C36 O37 C38A C40A -173.0(6)
C38A O37 C38B O39B 78(2)
C36 O37 C38B O39B -0.7(13)
C38A O37 C38B C40B -102(2)
C36 O37 C38B C40B 179.0(7)
N3A C4 C5A C6A -11.4(13)
O17 C4 C5A C6A 114.2(10)
C5B C4 C5A C6A -33(4)
N3B C4 C5A C6A 0.9(15)
C4 C5A C6A C7A -1.7(16)
C5A C6A C7A N8A -17.1(12)
C5A C6A C7A C41A 108.8(10)
N8A C7A C41A O42A 172.9(6)
C6A C7A C41A O42A 50.8(8)
N8A C7A C41A O43A -8.5(9)
C6A C7A C41A O43A -130.7(7)
O42A C41A O43A C44A -3.5(10)
C7A C41A O43A C44A 178.0(6)
C41A O43A C44A C45A 175.6(7)
C6A C7A N8A C9A -174.9(8)
C41A C7A N8A C9A 61.9(11)
C6A C7A N8A N3A 49.9(9)
C41A C7A N8A N3A -73.3(9)
N3A N8A C9A O46A 170.0(11)
C7A N8A C9A O46A 33.0(16)
N3A N8A C9A N1A -12.0(9)
C7A N8A C9A N1A -148.9(9)
O46A C9A N1A C2A -177.0(12)
N8A C9A N1A C2A 5.0(10)
O46A C9A N1A C10A 1.1(16)
N8A C9A N1A C10A -177.0(8)
C2A N1A C10A C15A 44.8(12)
C9A N1A C10A C15A -133.0(9)
C2A N1A C10A C11A -136.6(9)
C9A N1A C10A C11A 45.6(12)
C15A C10A C11A C12A -0.4(13)
N1A C10A C11A C12A -178.9(9)
C10A C11A C12A C13A 0.0(14)
C11A C12A C13A C14A 0.5(17)
C12A C13A C14A C15A -0.6(17)
C11A C10A C15A C14A 0.3(13)
N1A C10A C15A C14A 178.8(9)
C13A C14A C15A C10A 0.2(15)
C9A N1A C2A O16A -176.5(13)
C10A N1A C2A O16A 5.4(17)
C9A N1A C2A N3A 4.3(10)
C10A N1A C2A N3A -173.8(8)
O17 C4 N3A C2A 54.3(8)
C5B C4 N3A C2A 177.4(11)
N3B C4 N3A C2A 41(3)
C5A C4 N3A C2A 172.1(9)
O17 C4 N3A N8A -73.3(7)
C5B C4 N3A N8A 49.8(10)
N3B C4 N3A N8A -87(3)
C5A C4 N3A N8A 44.5(9)
O16A C2A N3A C4 38.6(16)
N1A C2A N3A C4 -142.1(8)
O16A C2A N3A N8A 169.4(13)
N1A C2A N3A N8A -11.4(10)
C9A N8A N3A C4 148.1(7)
C7A N8A N3A C4 -69.1(9)
C9A N8A N3A C2A 14.9(10)
C7A N8A N3A C2A 157.6(8)
N3A C4 C5B C6B -15.2(18)
O17 C4 C5B C6B 108.6(15)
N3B C4 C5B C6B -4.9(19)
C5A C4 C5B C6B 144(7)
C4 C5B C6B C7B -3(2)
C5B C6B C7B N8B -20.4(15)
C5B C6B C7B C41B 101.2(13)
N8B C7B C41B O42B -7.2(16)
C6B C7B C41B O42B -127.5(12)
N8B C7B C41B O43B 173.4(9)
C6B C7B C41B O43B 53.1(12)
O42B C41B O43B C44B 4.1(16)
C7B C41B O43B C44B -176.5(8)
C41B O43B C44B C45B -83.1(11)
C6B C7B N8B C9B 176.2(10)
C41B C7B N8B C9B 53.5(13)
C6B C7B N8B N3B 52.3(11)
C41B C7B N8B N3B -70.5(11)
N3B N8B C9B O46B 170.9(14)
C7B N8B C9B O46B 45.2(19)
N3B N8B C9B N1B -12.4(12)
C7B N8B C9B N1B -138.1(10)
O46B C9B N1B C2B -175.9(15)
N8B C9B N1B C2B 7.6(13)
O46B C9B N1B C10B -6(2)
N8B C9B N1B C10B 177.4(10)
C2B N1B C10B C11B -140.8(12)
C9B N1B C10B C11B 50.8(15)
C2B N1B C10B C15B 39.3(16)
C9B N1B C10B C15B -129.0(12)
C15B C10B C11B C12B 3.3(18)
N1B C10B C11B C12B -176.5(11)
C10B C11B C12B C13B -1.6(19)
C11B C12B C13B C14B -1(2)
C12B C13B C14B C15B 2(2)
C11B C10B C15B C14B -2.6(17)
N1B C10B C15B C14B 177.3(11)
C13B C14B C15B C10B 0.1(18)
C9B N1B C2B O16B -179.4(17)
C10B N1B C2B O16B 11(2)
C9B N1B C2B N3B 0.7(13)
C10B N1B C2B N3B -168.9(11)
O16B C2B N3B N8B 171.5(17)
N1B C2B N3B N8B -8.6(13)
O16B C2B N3B C4 27(2)
N1B C2B N3B C4 -152.8(11)
C9B N8B N3B C2B 13.4(13)
C7B N8B N3B C2B 145.0(11)
C9B N8B N3B C4 161.7(9)
C7B N8B N3B C4 -66.6(11)
N3A C4 N3B C2B -133(4)
O17 C4 N3B C2B 59.3(12)
C5B C4 N3B C2B -178.4(13)
C5A C4 N3B C2B 173.4(11)
N3A C4 N3B N8B 85(3)
O17 C4 N3B N8B -82.9(8)
C5B C4 N3B N8B 39.4(12)
C5A C4 N3B N8B 31.2(12)
